data_7049592
loop_
_publ_author_name
'Zhang, Kun'
'Li, Gao-Peng'
'Zhang, Cheng'
'Wang, Yao-Yu'

_publ_section_title
;
 Dramatic impact of auxiliary ligands on the two-step magnetic relaxation
 process in Dy<sub>4</sub>(iii) single-molecule magnets.
;
_journal_issue 17
_journal_name_full 'Dalton transactions (Cambridge, England : 2003)'
_journal_page_first 5793
_journal_page_last 5799
_journal_paper_doi 10.1039/c9dt01076a
_journal_volume 48
_journal_year 2019
_chemical_formula_moiety 'C82 H78 Dy4 N6 O20, 2(O1)'
_chemical_formula_sum 'C82 H78 Dy4 N6 O22'
_chemical_formula_weight 2149.50
_space_group_crystal_system monoclinic
_space_group_IT_number 14
_space_group_name_Hall '-P 2ybc'
_space_group_name_H-M_alt 'P 1 21/c 1'
_symmetry_space_group_name_Hall '-P 2ybc'
_symmetry_space_group_name_H-M 'P 1 21/c 1'
_atom_sites_solution_hydrogens mixed
_audit_creation_date 2019-03-30
_audit_creation_method
;
Olex2 1.3-alpha
(compiled 2019.03.18 svn.r3573 for OlexSys, GUI svn.r5716)
;
_audit_update_record
;
2019-04-02 deposited with the CCDC.    2019-04-04 downloaded from the CCDC.
;
_cell_angle_alpha 90
_cell_angle_beta 94.2960(10)
_cell_angle_gamma 90
_cell_formula_units_Z 2
_cell_length_a 12.9503(6)
_cell_length_b 26.2419(12)
_cell_length_c 11.7165(5)
_cell_measurement_reflns_used 9853
_cell_measurement_temperature 150.15
_cell_measurement_theta_max 26.39
_cell_measurement_theta_min 2.33
_cell_volume 3970.6(3)
_computing_molecular_graphics 'Olex2 (Dolomanov et al., 2009)'
_computing_publication_material 'Olex2 (Dolomanov et al., 2009)'
_computing_structure_refinement 'ShelXL (Sheldrick, 2015)'
_diffrn_ambient_temperature 150.15
_diffrn_measured_fraction_theta_full 0.999
_diffrn_measured_fraction_theta_max 0.996
_diffrn_measurement_device_type 'CCD area detector'
_diffrn_measurement_method 'phi and omega scans'
_diffrn_radiation_monochromator graphite
_diffrn_radiation_type MoK\a
_diffrn_radiation_wavelength 0.71073
_diffrn_reflns_av_R_equivalents 0.0462
_diffrn_reflns_av_unetI/netI 0.0379
_diffrn_reflns_Laue_measured_fraction_full 0.999
_diffrn_reflns_Laue_measured_fraction_max 0.996
_diffrn_reflns_limit_h_max 16
_diffrn_reflns_limit_h_min -16
_diffrn_reflns_limit_k_max 32
_diffrn_reflns_limit_k_min -32
_diffrn_reflns_limit_l_max 14
_diffrn_reflns_limit_l_min -14
_diffrn_reflns_number 40559
_diffrn_reflns_point_group_measured_fraction_full 0.999
_diffrn_reflns_point_group_measured_fraction_max 0.996
_diffrn_reflns_theta_full 25.242
_diffrn_reflns_theta_max 26.434
_diffrn_reflns_theta_min 2.213
_exptl_absorpt_coefficient_mu 3.799
_exptl_absorpt_correction_T_max 0.9819
_exptl_absorpt_correction_T_min 0.5427
_exptl_absorpt_correction_type multi-scan
_exptl_absorpt_process_details SADABS
_exptl_crystal_colour yellow
_exptl_crystal_colour_primary yellow
_exptl_crystal_density_diffrn 1.798
_exptl_crystal_description block
_exptl_crystal_F_000 2104
_exptl_crystal_size_max 0.18
_exptl_crystal_size_mid 0.15
_exptl_crystal_size_min 0.11
_refine_diff_density_max 1.901
_refine_diff_density_min -1.697
_refine_diff_density_rms 0.163
_refine_ls_extinction_method none
_refine_ls_goodness_of_fit_ref 1.085
_refine_ls_hydrogen_treatment constr
_refine_ls_matrix_type full
_refine_ls_number_parameters 560
_refine_ls_number_reflns 8146
_refine_ls_number_restraints 260
_refine_ls_restrained_S_all 1.086
_refine_ls_R_factor_all 0.0663
_refine_ls_R_factor_gt 0.0485
_refine_ls_shift/su_max 0.002
_refine_ls_shift/su_mean 0.000
_refine_ls_structure_factor_coef Fsqd
_refine_ls_weighting_details 'w=1/[\s^2^(Fo^2^)+(0.0233P)^2^+39.3285P] where P=(Fo^2^+2Fc^2^)/3'
_refine_ls_weighting_scheme calc
_refine_ls_wR_factor_gt 0.1024
_refine_ls_wR_factor_ref 0.1133
_reflns_Friedel_coverage 0.000
_reflns_number_gt 6539
_reflns_number_total 8146
_reflns_threshold_expression 'I > 2\s(I)'
_cod_data_source_file c9dt01076a2.cif
_cod_data_source_block 1
_cod_depositor_comments 'Adding full bibliography for 7049592--7049593.cif.'
_cod_database_code 7049592
_shelx_shelxl_version_number 2016/6
_shelx_space_group_comment
;
The symmetry employed for this shelxl refinement is uniquely defined
by the following loop, which should always be used as a source of
symmetry information in preference to the above space-group names.
They are only intended as comments.
;
_shelx_estimated_absorpt_t_max 0.680
_shelx_estimated_absorpt_t_min 0.548
_olex2_refinement_description
;
1. Fixed Uiso
 At 1.2 times of:
  All C(H) groups
 At 1.5 times of:
  All C(H,H,H) groups, All O(H) groups
2. Restrained distances
 H34-H37A
 2.2 with sigma of 0.02
 H1-O1
 0.82 with sigma of 0.02
3. Uiso/Uaniso restraints and constraints
Uanis(C28) \\sim Ueq: with sigma of 0.01 and sigma for terminal atoms of 0.02
Uanis(C30) \\sim Ueq, Uanis(C31) \\sim Ueq: with sigma of 0.01 and sigma for
terminal atoms of 0.02
Uanis(C36) \\sim Ueq, Uanis(C37) \\sim Ueq, Uanis(C38) \\sim Ueq, Uanis(C39)
\\sim Ueq, Uanis(C40) \\sim Ueq, Uanis(C41) \\sim Ueq, Uanis(C40A) \\sim Ueq,
Uanis(C39A) \\sim Ueq, Uanis(C38A) \\sim Ueq, Uanis(C37A) \\sim Ueq,
Uanis(C41A) \\sim Ueq, Uanis(C36A) \\sim Ueq: with sigma of 0.01 and sigma for
terminal atoms of 0.02
Uanis(O11A) \\sim Ueq, Uanis(O11) \\sim Ueq: with sigma of 0.01 and sigma for
terminal atoms of 0.02
4. Rigid body (RIGU) restrains
 O8, N3, C29, C30, C31
 with sigma for 1-2 distances of 0.004 and sigma for 1-3 distances of 0.004
 O9, O10, C32, C33, C34, C35, C36, C36A, C37, C37A, C38, C38A, C39, C39A, C40,
 C40A, C41, C41A
 with sigma for 1-2 distances of 0.004 and sigma for 1-3 distances of 0.004
5. Others
 Sof(C40A)=Sof(H40A)=Sof(C39A)=Sof(H39A)=Sof(C38A)=Sof(H38A)=Sof(C37A)=
 Sof(H37A)=Sof(C41A)=Sof(C36A)=Sof(H36A)=1-FVAR(1)
 Sof(C36)=Sof(C37)=Sof(H37)=Sof(C38)=Sof(H38)=Sof(C39)=Sof(H39)=Sof(C40)=
 Sof(H40)=Sof(C41)=Sof(H41)=FVAR(1)
 Sof(O11A)=1-FVAR(2)
 Sof(O11)=FVAR(2)
6.a Riding coordinates:
 O1(H1)
6.b Aromatic/amide H refined with riding coordinates:
 C4(H4), C5(H5), C6(H6), C7(H7), C9(H9), C10(H10), C11(H11), C12(H12),
 C18(H18), C19(H19), C20(H20), C21(H21), C23(H23), C24(H24), C25(H25), C26(H26),
  C29(H29), C34(H34), C37(H37), C38(H38), C39(H39), C40(H40), C41(H41),
 C40A(H40A), C39A(H39A), C38A(H38A), C37A(H37A), C36A(H36A)
6.c Fitted hexagon refined as free rotating group:
 C36(C37,C38,C39,C40,C41), C40A(C39A,C38A,C37A,C41A,C36A)
6.d Idealised Me refined as rotating group:
 C14(H14A,H14B,H14C), C28(H28A,H28B,H28C), C30(H30A,H30B,H30C), C31(H31A,H31B,
 H31C), C32(H32A,H32B,H32C)
;
_olex2_submission_special_instructions 'No special instructions were received'

loop_
_space_group_symop_operation_xyz
'x, y, z'
'-x, y+1/2, -z+1/2'
'-x, -y, -z'
'x, -y-1/2, z-1/2'

loop_
_atom_site_label
_atom_site_type_symbol
_atom_site_fract_x
_atom_site_fract_y
_atom_site_fract_z
_atom_site_U_iso_or_equiv
_atom_site_adp_type
_atom_site_occupancy
_atom_site_site_symmetry_order
_atom_site_calc_flag
_atom_site_refinement_flags_posn
_atom_site_refinement_flags_adp
_atom_site_refinement_flags_occupancy
_atom_site_disorder_assembly
_atom_site_disorder_group
Dy1 Dy 0.91337(3) 0.52726(2) 0.36991(3) 0.03253(10) Uani 1 1 d . . . . .
Dy2 Dy 1.04375(3) 0.61419(2) 0.55063(3) 0.03666(11) Uani 1 1 d . . . . .
O1 O 1.0383(4) 0.46638(16) 0.4328(4) 0.0345(11) Uani 1 1 d D . . . .
H1 H 1.070412 0.456140 0.376448 0.052 Uiso 1 1 d DR . . . .
O2 O 0.8354(4) 0.44850(18) 0.3888(4) 0.0386(11) Uani 1 1 d . . . . .
O3 O 0.8894(4) 0.61201(18) 0.4333(5) 0.0420(12) Uani 1 1 d . . . . .
O4 O 0.8248(5) 0.3620(2) 0.2843(5) 0.0547(15) Uani 1 1 d . . . . .
O5 O 1.0340(5) 0.69808(19) 0.5477(5) 0.0571(16) Uani 1 1 d . . . . .
O6 O 1.0660(4) 0.57506(16) 0.3736(4) 0.0313(10) Uani 1 1 d . . . . .
O7 O 0.9713(8) 0.7787(2) 0.6539(7) 0.094(3) Uani 1 1 d . . . . .
O8 O 0.9379(5) 0.6237(2) 0.7047(5) 0.0587(16) Uani 1 1 d . U . . .
O9 O 0.8108(7) 0.5583(4) 0.2163(7) 0.110(3) Uani 1 1 d . U . . .
O10 O 0.9584(5) 0.4883(2) 0.1977(5) 0.0536(15) Uani 1 1 d . U . . .
N1 N 0.7314(5) 0.5432(2) 0.4319(5) 0.0376(14) Uani 1 1 d . . . . .
N2 N 1.1960(5) 0.6449(2) 0.4574(5) 0.0378(14) Uani 1 1 d . . . . .
N3 N 0.8215(10) 0.6554(4) 0.8178(9) 0.102(4) Uani 1 1 d . U . . .
C1 C 0.6527(6) 0.4643(3) 0.3545(7) 0.0475(19) Uani 1 1 d . . . . .
C2 C 0.7416(7) 0.4346(3) 0.3455(6) 0.0438(18) Uani 1 1 d . . . . .
C3 C 0.7313(8) 0.3871(3) 0.2884(7) 0.053(2) Uani 1 1 d . . . . .
C4 C 0.6386(9) 0.3693(4) 0.2434(9) 0.073(3) Uani 1 1 d . . . . .
H4 H 0.634239 0.337560 0.204387 0.087 Uiso 1 1 calc R . . . .
C5 C 0.5510(10) 0.3980(5) 0.2550(10) 0.086(4) Uani 1 1 d . . . . .
H5 H 0.485668 0.385254 0.225454 0.104 Uiso 1 1 calc R . . . .
C6 C 0.5560(8) 0.4450(4) 0.3088(9) 0.068(3) Uani 1 1 d . . . . .
H6 H 0.494673 0.464396 0.315109 0.081 Uiso 1 1 calc R . . . .
C7 C 0.6527(6) 0.5144(3) 0.4031(7) 0.0454(19) Uani 1 1 d . . . . .
H7 H 0.586639 0.528172 0.415654 0.054 Uiso 1 1 calc R . . . .
C8 C 0.7146(6) 0.5934(3) 0.4714(7) 0.0467(19) Uani 1 1 d . . . . .
C9 C 0.6221(8) 0.6109(4) 0.5127(9) 0.065(3) Uani 1 1 d . . . . .
H9 H 0.565881 0.587979 0.517692 0.078 Uiso 1 1 calc R . . . .
C10 C 0.6115(9) 0.6605(4) 0.5459(10) 0.080(3) Uani 1 1 d . . . . .
H10 H 0.548319 0.671593 0.573846 0.096 Uiso 1 1 calc R . . . .
C11 C 0.6920(8) 0.6944(4) 0.5390(9) 0.068(3) Uani 1 1 d . . . . .
H11 H 0.683417 0.728913 0.560522 0.082 Uiso 1 1 calc R . . . .
C12 C 0.7842(8) 0.6786(3) 0.5014(8) 0.057(2) Uani 1 1 d . . . . .
H12 H 0.839606 0.702099 0.498003 0.068 Uiso 1 1 calc R . . . .
C13 C 0.7973(6) 0.6275(3) 0.4677(7) 0.0432(18) Uani 1 1 d . . . . .
C14 C 0.8268(10) 0.3209(4) 0.2008(8) 0.077(3) Uani 1 1 d . . . . .
H14A H 0.897642 0.307905 0.199402 0.115 Uiso 1 1 calc GR . . . .
H14B H 0.803340 0.333905 0.124799 0.115 Uiso 1 1 calc GR . . . .
H14C H 0.780891 0.293384 0.221972 0.115 Uiso 1 1 calc GR . . . .
C15 C 1.2024(8) 0.7319(3) 0.5312(7) 0.050(2) Uani 1 1 d . . . . .
C16 C 1.1016(8) 0.7341(3) 0.5648(7) 0.054(2) Uani 1 1 d . . . . .
C17 C 1.0686(10) 0.7791(3) 0.6241(8) 0.068(3) Uani 1 1 d . . . . .
C18 C 1.1417(12) 0.8173(4) 0.6527(9) 0.082(4) Uani 1 1 d . . . . .
H18 H 1.122597 0.845822 0.696353 0.098 Uiso 1 1 calc R . . . .
C19 C 1.2412(11) 0.8140(3) 0.6182(8) 0.074(3) Uani 1 1 d . . . . .
H19 H 1.288697 0.840936 0.636327 0.088 Uiso 1 1 calc R . . . .
C20 C 1.2730(9) 0.7724(3) 0.5580(8) 0.064(3) Uani 1 1 d . . . . .
H20 H 1.341594 0.770892 0.534603 0.077 Uiso 1 1 calc R . . . .
C21 C 1.2396(7) 0.6892(3) 0.4668(7) 0.0458(19) Uani 1 1 d . . . . .
H21 H 1.300871 0.694184 0.428507 0.055 Uiso 1 1 calc R . . . .
C22 C 1.2362(6) 0.6068(3) 0.3863(6) 0.0361(16) Uani 1 1 d . . . . .
C23 C 1.3390(6) 0.6027(3) 0.3612(7) 0.0444(18) Uani 1 1 d . . . . .
H23 H 1.388693 0.626158 0.393667 0.053 Uiso 1 1 calc R . . . .
C24 C 1.3693(6) 0.5649(3) 0.2897(8) 0.051(2) Uani 1 1 d . . . . .
H24 H 1.439371 0.562603 0.271519 0.061 Uiso 1 1 calc R . . . .
C25 C 1.2968(6) 0.5302(3) 0.2443(7) 0.0446(18) Uani 1 1 d . . . . .
H25 H 1.317860 0.504364 0.194314 0.054 Uiso 1 1 calc R . . . .
C26 C 1.1946(6) 0.5324(3) 0.2700(6) 0.0384(16) Uani 1 1 d . . . . .
H26 H 1.146096 0.508132 0.238289 0.046 Uiso 1 1 calc R . . . .
C27 C 1.1625(6) 0.5710(2) 0.3439(6) 0.0336(15) Uani 1 1 d . . . . .
C28 C 0.9414(13) 0.8201(5) 0.7237(14) 0.125(6) Uani 1 1 d . U . . .
H28A H 0.946314 0.852146 0.681565 0.188 Uiso 1 1 calc GR . . . .
H28B H 0.987383 0.821423 0.793925 0.188 Uiso 1 1 calc GR . . . .
H28C H 0.869844 0.815029 0.743359 0.188 Uiso 1 1 calc GR . . . .
C29 C 0.8945(10) 0.6599(4) 0.7474(9) 0.078(3) Uani 1 1 d . U . . .
H29 H 0.915344 0.693303 0.727891 0.093 Uiso 1 1 calc R . . . .
C30 C 0.7729(15) 0.6065(6) 0.8395(17) 0.149(7) Uani 1 1 d . U . . .
H30A H 0.726418 0.596974 0.773091 0.224 Uiso 1 1 calc GR . . . .
H30B H 0.733197 0.609379 0.907176 0.224 Uiso 1 1 calc GR . . . .
H30C H 0.826518 0.580375 0.852803 0.224 Uiso 1 1 calc GR . . . .
C31 C 0.7749(16) 0.6995(6) 0.8681(16) 0.166(7) Uani 1 1 d . U . . .
H31A H 0.771786 0.694037 0.950506 0.248 Uiso 1 1 calc GR . . . .
H31B H 0.704662 0.704391 0.832499 0.248 Uiso 1 1 calc GR . . . .
H31C H 0.816682 0.729770 0.855218 0.248 Uiso 1 1 calc GR . . . .
C32 C 0.9471(13) 0.4337(4) 0.0384(9) 0.114(5) Uani 1 1 d . U . . .
H32A H 1.003515 0.447810 -0.003106 0.171 Uiso 1 1 calc GR . . . .
H32B H 0.891500 0.421791 -0.016543 0.171 Uiso 1 1 calc GR . . . .
H32C H 0.973148 0.405083 0.085912 0.171 Uiso 1 1 calc GR . . . .
C33 C 0.9060(11) 0.4741(5) 0.1130(9) 0.089(3) Uani 1 1 d . U . . .
C34 C 0.8096(12) 0.4967(9) 0.0765(14) 0.145(6) Uani 1 1 d . U . . .
H34 H 0.769852 0.484078 0.011137 0.174 Uiso 1 1 calc DR . . . .
C35 C 0.7718(14) 0.5405(10) 0.1420(14) 0.144(5) Uani 1 1 d . U . . .
C36 C 0.6692(17) 0.5770(11) 0.112(2) 0.163(8) Uani 0.608(12) 1 d . U P A 1
C37 C 0.591(2) 0.5556(8) 0.039(2) 0.168(9) Uani 0.608(12) 1 d G U P A 1
H37 H 0.597888 0.521621 0.012539 0.202 Uiso 0.608(12) 1 calc R . P A 1
C38 C 0.5037(18) 0.5840(12) 0.005(2) 0.180(10) Uani 0.608(12) 1 d G U P A 1
H38 H 0.450463 0.569326 -0.045139 0.216 Uiso 0.608(12) 1 calc R . P A 1
C39 C 0.4940(17) 0.6337(11) 0.043(2) 0.189(10) Uani 0.608(12) 1 d G U P A 1
H39 H 0.434170 0.653062 0.019775 0.227 Uiso 0.608(12) 1 calc R . P A 1
C40 C 0.572(2) 0.6551(8) 0.116(2) 0.185(10) Uani 0.608(12) 1 d G U P A 1
H40 H 0.565301 0.689094 0.142367 0.222 Uiso 0.608(12) 1 calc R . P A 1
C41 C 0.6595(19) 0.6268(11) 0.1503(19) 0.170(9) Uani 0.608(12) 1 d G U P A 1
H41 H 0.712727 0.641390 0.200047 0.204 Uiso 0.608(12) 1 calc R . P A 1
C40A C 0.516(2) 0.5906(9) 0.057(3) 0.134(9) Uani 0.392(12) 1 d . U P A -2
H40A H 0.491245 0.624401 0.065136 0.161 Uiso 0.392(12) 1 calc R . P A -2
C39A C 0.4504(17) 0.5533(12) 0.008(3) 0.121(9) Uani 0.392(12) 1 d G U P A -2
H39A H 0.381089 0.561696 -0.017620 0.146 Uiso 0.392(12) 1 calc R . P A -2
C38A C 0.4864(14) 0.5039(11) -0.004(3) 0.111(8) Uani 0.392(12) 1 d G U P A -2
H38A H 0.441673 0.478414 -0.037790 0.133 Uiso 0.392(12) 1 calc R . P A -2
C37A C 0.5878(13) 0.4916(8) 0.033(3) 0.112(8) Uani 0.392(12) 1 d G U P A -2
H37A H 0.612413 0.457835 0.024795 0.134 Uiso 0.392(12) 1 calc DR . P A -2
C41A C 0.6533(15) 0.5289(10) 0.082(2) 0.111(7) Uani 0.392(12) 1 d G U P A -2
C36A C 0.617(2) 0.5784(10) 0.094(3) 0.116(8) Uani 0.392(12) 1 d G U P A -2
H36A H 0.661989 0.603822 0.127722 0.140 Uiso 0.392(12) 1 calc R . P A -2
O11 O 0.449(2) 0.1984(13) 0.250(3) 0.181(15) Uani 0.49(3) 1 d . U P B 2
O11A O 0.503(2) 0.2493(11) 0.153(3) 0.171(13) Uani 0.51(3) 1 d . U P B 1

loop_
_atom_site_aniso_label
_atom_site_aniso_U_11
_atom_site_aniso_U_22
_atom_site_aniso_U_33
_atom_site_aniso_U_23
_atom_site_aniso_U_13
_atom_site_aniso_U_12
Dy1 0.03868(19) 0.02089(16) 0.03801(18) 0.00202(12) 0.00288(14) -0.00039(13)
Dy2 0.0517(2) 0.01756(16) 0.04151(19) -0.00526(13) 0.00870(15) -0.00230(14)
O1 0.041(3) 0.019(2) 0.043(3) -0.0015(19) 0.005(2) -0.001(2)
O2 0.045(3) 0.029(3) 0.041(3) -0.002(2) 0.002(2) -0.008(2)
O3 0.046(3) 0.023(2) 0.058(3) 0.004(2) 0.014(3) 0.009(2)
O4 0.088(5) 0.032(3) 0.044(3) -0.012(2) 0.006(3) -0.007(3)
O5 0.075(4) 0.018(2) 0.080(4) -0.018(3) 0.019(3) -0.003(3)
O6 0.034(3) 0.020(2) 0.040(3) 0.0008(19) 0.003(2) -0.0013(19)
O7 0.141(8) 0.032(3) 0.116(6) -0.035(4) 0.057(6) -0.004(4)
O8 0.084(4) 0.040(3) 0.055(4) -0.013(3) 0.023(3) 0.000(3)
O9 0.103(6) 0.170(9) 0.060(5) 0.044(5) 0.016(4) 0.072(6)
O10 0.077(4) 0.049(3) 0.035(3) -0.007(2) 0.003(3) -0.013(3)
N1 0.039(3) 0.035(3) 0.040(3) 0.011(3) 0.006(3) 0.002(3)
N2 0.047(4) 0.022(3) 0.044(3) -0.002(2) -0.001(3) -0.003(3)
N3 0.156(10) 0.058(5) 0.103(7) -0.013(5) 0.081(7) 0.012(6)
C1 0.047(5) 0.047(5) 0.049(5) 0.015(4) 0.005(4) -0.014(4)
C2 0.057(5) 0.037(4) 0.037(4) 0.012(3) 0.001(4) -0.012(4)
C3 0.072(6) 0.045(5) 0.041(4) 0.002(4) 0.002(4) -0.021(5)
C4 0.084(8) 0.053(6) 0.078(7) 0.004(5) -0.017(6) -0.033(6)
C5 0.076(8) 0.089(9) 0.090(8) 0.014(7) -0.029(7) -0.048(7)
C6 0.049(5) 0.076(7) 0.077(7) 0.022(6) -0.002(5) -0.018(5)
C7 0.041(4) 0.051(5) 0.045(4) 0.020(4) 0.008(4) 0.003(4)
C8 0.048(5) 0.039(4) 0.054(5) 0.013(4) 0.017(4) 0.006(4)
C9 0.056(6) 0.063(6) 0.080(7) 0.000(5) 0.028(5) 0.005(5)
C10 0.073(7) 0.069(7) 0.103(9) 0.006(6) 0.044(7) 0.024(6)
C11 0.075(7) 0.045(5) 0.088(7) -0.002(5) 0.028(6) 0.020(5)
C12 0.067(6) 0.031(4) 0.074(6) 0.004(4) 0.017(5) 0.013(4)
C13 0.051(5) 0.033(4) 0.048(4) 0.010(3) 0.014(4) 0.008(3)
C14 0.137(10) 0.049(5) 0.044(5) -0.021(4) 0.008(6) -0.032(6)
C15 0.078(6) 0.023(4) 0.049(5) -0.001(3) -0.005(4) -0.009(4)
C16 0.091(7) 0.020(4) 0.052(5) -0.014(3) 0.008(5) -0.006(4)
C17 0.120(10) 0.037(5) 0.049(5) -0.017(4) 0.011(6) -0.017(5)
C18 0.141(12) 0.032(5) 0.072(7) -0.020(5) 0.007(7) -0.009(6)
C19 0.128(10) 0.031(5) 0.059(6) -0.008(4) -0.015(6) -0.029(6)
C20 0.096(8) 0.039(5) 0.055(5) 0.000(4) -0.010(5) -0.026(5)
C21 0.051(5) 0.031(4) 0.054(5) 0.006(3) -0.006(4) -0.010(3)
C22 0.042(4) 0.025(3) 0.042(4) 0.008(3) 0.004(3) 0.003(3)
C23 0.039(4) 0.034(4) 0.059(5) 0.011(3) -0.004(4) -0.002(3)
C24 0.039(4) 0.053(5) 0.062(5) 0.014(4) 0.008(4) 0.016(4)
C25 0.045(4) 0.042(4) 0.047(4) 0.002(3) 0.009(4) 0.010(4)
C26 0.044(4) 0.029(4) 0.043(4) 0.001(3) 0.009(3) 0.002(3)
C27 0.044(4) 0.021(3) 0.036(4) 0.007(3) 0.003(3) 0.002(3)
C28 0.159(12) 0.067(7) 0.158(12) -0.066(8) 0.068(10) 0.000(8)
C29 0.130(9) 0.042(5) 0.067(6) -0.014(4) 0.048(6) -0.003(5)
C30 0.167(13) 0.102(8) 0.191(14) 0.019(10) 0.092(12) -0.017(9)
C31 0.226(16) 0.112(9) 0.170(13) -0.041(10) 0.092(12) 0.050(10)
C32 0.236(16) 0.065(7) 0.041(5) -0.005(5) 0.011(7) -0.050(8)
C33 0.130(8) 0.088(7) 0.045(5) 0.008(5) -0.009(5) -0.043(6)
C34 0.105(9) 0.227(17) 0.093(10) -0.011(10) -0.050(8) -0.018(9)
C35 0.107(8) 0.255(16) 0.072(8) 0.033(9) 0.018(7) 0.023(8)
C36 0.155(10) 0.171(10) 0.158(12) 0.011(9) -0.015(8) 0.010(8)
C37 0.158(11) 0.178(12) 0.166(13) 0.001(9) -0.001(8) 0.005(8)
C38 0.169(12) 0.187(12) 0.181(14) 0.006(9) -0.003(9) 0.012(9)
C39 0.184(13) 0.190(12) 0.193(14) -0.001(9) 0.007(9) 0.012(9)
C40 0.178(12) 0.182(12) 0.195(14) 0.003(9) 0.007(9) 0.009(8)
C41 0.168(12) 0.168(11) 0.173(13) 0.005(9) 0.003(9) -0.002(8)
C40A 0.127(11) 0.135(11) 0.139(14) -0.005(9) 0.008(9) 0.008(8)
C39A 0.120(11) 0.129(11) 0.116(13) 0.006(9) 0.012(9) 0.000(7)
C38A 0.108(10) 0.126(10) 0.100(11) 0.011(8) 0.017(8) -0.007(8)
C37A 0.113(10) 0.117(11) 0.106(13) 0.007(9) 0.017(8) 0.003(7)
C41A 0.120(9) 0.115(10) 0.098(12) 0.010(9) 0.017(8) -0.001(7)
C36A 0.119(10) 0.121(10) 0.109(13) 0.001(9) 0.011(9) -0.002(8)
O11 0.162(19) 0.19(2) 0.18(2) -0.041(16) -0.007(15) 0.062(15)
O11A 0.144(17) 0.176(19) 0.191(19) -0.113(15) -0.011(13) 0.021(13)

loop_
_atom_type_symbol
_atom_type_description
_atom_type_scat_dispersion_real
_atom_type_scat_dispersion_imag
_atom_type_scat_source
C C 0.0033 0.0016 'International Tables Vol C Tables 4.2.6.8 and 6.1.1.4'
H H 0.0000 0.0000 'International Tables Vol C Tables 4.2.6.8 and 6.1.1.4'
Dy Dy -0.1892 4.4098 'International Tables Vol C Tables 4.2.6.8 and 6.1.1.4'
N N 0.0061 0.0033 'International Tables Vol C Tables 4.2.6.8 and 6.1.1.4'
O O 0.0106 0.0060 'International Tables Vol C Tables 4.2.6.8 and 6.1.1.4'

loop_
_geom_angle_atom_site_label_1
_geom_angle_atom_site_label_2
_geom_angle_atom_site_label_3
_geom_angle
_geom_angle_site_symmetry_1
_geom_angle_site_symmetry_3
Dy2 Dy1 Dy1 52.916(9) 3_766 3_766
Dy2 Dy1 Dy1 62.639(11) . 3_766
Dy2 Dy1 Dy2 115.555(11) . 3_766
O1 Dy1 Dy1 33.64(11) 3_766 3_766
O1 Dy1 Dy1 33.70(12) . 3_766
O1 Dy1 Dy2 78.95(10) 3_766 3_766
O1 Dy1 Dy2 35.66(11) . 3_766
O1 Dy1 Dy2 87.92(11) . .
O1 Dy1 Dy2 43.27(11) 3_766 .
O1 Dy1 O1 67.34(19) . 3_766
O1 Dy1 O3 129.92(17) . .
O1 Dy1 O3 69.97(17) 3_766 .
O1 Dy1 O10 76.51(19) . .
O1 Dy1 O10 143.21(19) 3_766 .
O1 Dy1 N1 130.57(17) . .
O1 Dy1 N1 83.82(18) 3_766 .
O2 Dy1 Dy1 80.12(12) . 3_766
O2 Dy1 Dy2 136.44(12) . .
O2 Dy1 Dy2 34.39(13) . 3_766
O2 Dy1 O1 70.04(17) . .
O2 Dy1 O1 93.18(16) . 3_766
O2 Dy1 O3 137.54(18) . .
O2 Dy1 O6 148.20(17) . .
O2 Dy1 O10 80.42(18) . .
O2 Dy1 N1 72.62(19) . .
O3 Dy1 Dy1 100.33(13) . 3_766
O3 Dy1 Dy2 147.81(13) . 3_766
O3 Dy1 Dy2 42.32(13) . .
O3 Dy1 O10 135.74(19) . .
O3 Dy1 N1 67.15(19) . .
O6 Dy1 Dy1 75.36(11) . 3_766
O6 Dy1 Dy2 113.91(11) . 3_766
O6 Dy1 Dy2 42.51(11) . .
O6 Dy1 O1 77.37(16) . 3_766
O6 Dy1 O1 78.35(15) . .
O6 Dy1 O3 67.77(17) . .
O6 Dy1 O10 89.17(18) . .
O6 Dy1 N1 134.73(18) . .
O9 Dy1 Dy1 179.3(3) . 3_766
O9 Dy1 Dy2 118.1(3) . .
O9 Dy1 Dy2 126.4(3) . 3_766
O9 Dy1 O1 145.8(3) . .
O9 Dy1 O1 146.8(3) . 3_766
O9 Dy1 O2 99.2(3) . .
O9 Dy1 O3 80.3(3) . .
O9 Dy1 O6 105.2(3) . .
O9 Dy1 O10 69.6(3) . .
O9 Dy1 N1 71.0(2) . .
O10 Dy1 Dy1 109.96(15) . 3_766
O10 Dy1 Dy2 75.57(14) . 3_766
O10 Dy1 Dy2 131.57(15) . .
O10 Dy1 N1 127.1(2) . .
N1 Dy1 Dy1 109.01(13) . 3_766
N1 Dy1 Dy2 97.82(14) . .
N1 Dy1 Dy2 102.04(13) . 3_766
Dy1 Dy2 Dy1 64.445(11) . 3_766
O1 Dy2 Dy1 35.17(11) 3_766 3_766
O1 Dy2 Dy1 42.71(12) 3_766 .
O1 Dy2 O4 115.55(17) 3_766 3_766
O1 Dy2 N2 134.80(18) 3_766 .
O2 Dy2 Dy1 90.39(12) 3_766 .
O2 Dy2 Dy1 33.96(12) 3_766 3_766
O2 Dy2 O1 69.13(16) 3_766 3_766
O2 Dy2 O4 63.30(17) 3_766 3_766
O2 Dy2 O6 80.64(16) 3_766 .
O2 Dy2 O8 104.8(2) 3_766 .
O2 Dy2 N2 79.94(18) 3_766 .
O3 Dy2 Dy1 102.68(11) . 3_766
O3 Dy2 Dy1 43.05(11) . .
O3 Dy2 O1 70.10(16) . 3_766
O3 Dy2 O2 133.03(16) . 3_766
O3 Dy2 O4 160.29(18) . 3_766
O3 Dy2 O6 68.11(17) . .
O3 Dy2 O8 86.1(2) . .
O3 Dy2 N2 115.15(19) . .
O4 Dy2 Dy1 88.68(13) 3_766 3_766
O4 Dy2 Dy1 152.84(13) 3_766 .
O5 Dy2 Dy1 166.31(17) . 3_766
O5 Dy2 Dy1 128.54(17) . .
O5 Dy2 O1 149.6(2) . 3_766
O5 Dy2 O2 137.9(2) . 3_766
O5 Dy2 O3 88.3(2) . .
O5 Dy2 O4 78.6(2) . 3_766
O5 Dy2 O6 115.65(19) . .
O5 Dy2 O8 82.5(2) . .
O5 Dy2 N2 73.3(2) . .
O6 Dy2 Dy1 42.24(11) . .
O6 Dy2 Dy1 76.56(11) . 3_766
O6 Dy2 O1 76.65(16) . 3_766
O6 Dy2 O4 130.93(18) . 3_766
O6 Dy2 O8 146.89(19) . .
O6 Dy2 N2 66.18(17) . .
O8 Dy2 Dy1 89.94(14) . 3_766
O8 Dy2 Dy1 104.66(15) . .
O8 Dy2 O1 75.14(18) . 3_766
O8 Dy2 O4 77.7(2) . 3_766
O8 Dy2 N2 146.7(2) . .
N2 Dy2 Dy1 108.33(14) . .
N2 Dy2 Dy1 108.47(13) . 3_766
N2 Dy2 O4 75.2(2) . 3_766
Dy1 O1 Dy1 112.66(19) . 3_766
Dy1 O1 Dy2 109.17(19) . 3_766
Dy1 O1 Dy2 94.02(16) 3_766 3_766
Dy1 O1 H1 132.4 3_766 .
Dy1 O1 H1 109.7 . .
Dy2 O1 H1 91.7 3_766 .
Dy1 O2 Dy2 111.7(2) . 3_766
C2 O2 Dy1 126.8(4) . .
C2 O2 Dy2 119.5(4) . 3_766
Dy2 O3 Dy1 94.63(17) . .
C13 O3 Dy1 121.0(5) . .
C13 O3 Dy2 123.5(5) . .
C3 O4 Dy2 113.1(4) . 3_766
C3 O4 C14 115.8(8) . .
C14 O4 Dy2 130.1(6) . 3_766
C16 O5 Dy2 133.6(6) . .
Dy1 O6 Dy2 95.24(16) . .
C27 O6 Dy1 139.7(4) . .
C27 O6 Dy2 116.6(4) . .
C17 O7 C28 116.4(9) . .
C29 O8 Dy2 134.7(6) . .
C35 O9 Dy1 133.2(16) . .
C33 O10 Dy1 131.9(8) . .
C7 N1 Dy1 123.8(5) . .
C7 N1 C8 119.4(7) . .
C8 N1 Dy1 114.4(5) . .
C21 N2 Dy2 128.0(6) . .
C21 N2 C22 120.3(7) . .
C22 N2 Dy2 111.7(4) . .
C29 N3 C30 122.2(10) . .
C29 N3 C31 121.8(12) . .
C31 N3 C30 115.6(12) . .
C2 C1 C6 118.8(9) . .
C2 C1 C7 124.4(7) . .
C6 C1 C7 116.8(9) . .
O2 C2 C1 123.4(7) . .
O2 C2 C3 118.1(8) . .
C1 C2 C3 118.4(8) . .
O4 C3 C2 112.6(7) . .
C4 C3 O4 125.1(9) . .
C4 C3 C2 122.3(10) . .
C3 C4 H4 120.5 . .
C3 C4 C5 119.1(10) . .
C5 C4 H4 120.5 . .
C4 C5 H5 119.3 . .
C4 C5 C6 121.4(10) . .
C6 C5 H5 119.3 . .
C1 C6 H6 120.0 . .
C5 C6 C1 120.0(10) . .
C5 C6 H6 120.0 . .
N1 C7 C1 128.1(8) . .
N1 C7 H7 116.0 . .
C1 C7 H7 116.0 . .
C9 C8 N1 124.9(8) . .
C13 C8 N1 116.6(7) . .
C13 C8 C9 118.5(8) . .
C8 C9 H9 119.5 . .
C10 C9 C8 121.1(10) . .
C10 C9 H9 119.5 . .
C9 C10 H10 119.8 . .
C9 C10 C11 120.3(9) . .
C11 C10 H10 119.8 . .
C10 C11 H11 119.8 . .
C12 C11 C10 120.4(9) . .
C12 C11 H11 119.8 . .
C11 C12 H12 119.9 . .
C11 C12 C13 120.3(9) . .
C13 C12 H12 119.9 . .
O3 C13 C8 120.9(7) . .
O3 C13 C12 119.8(7) . .
C8 C13 C12 119.3(8) . .
O4 C14 H14A 109.5 . .
O4 C14 H14B 109.5 . .
O4 C14 H14C 109.5 . .
H14A C14 H14B 109.5 . .
H14A C14 H14C 109.5 . .
H14B C14 H14C 109.5 . .
C16 C15 C20 120.4(8) . .
C16 C15 C21 122.2(7) . .
C20 C15 C21 117.4(9) . .
O5 C16 C15 124.2(7) . .
O5 C16 C17 116.7(9) . .
C15 C16 C17 119.1(8) . .
O7 C17 C16 115.9(8) . .
O7 C17 C18 125.4(9) . .
C18 C17 C16 118.5(11) . .
C17 C18 H18 119.5 . .
C19 C18 C17 120.9(10) . .
C19 C18 H18 119.5 . .
C18 C19 H19 119.3 . .
C20 C19 C18 121.3(9) . .
C20 C19 H19 119.3 . .
C15 C20 H20 120.2 . .
C19 C20 C15 119.6(11) . .
C19 C20 H20 120.2 . .
N2 C21 C15 125.3(8) . .
N2 C21 H21 117.3 . .
C15 C21 H21 117.3 . .
C23 C22 N2 125.2(7) . .
C23 C22 C27 120.7(7) . .
C27 C22 N2 114.1(6) . .
C22 C23 H23 119.8 . .
C24 C23 C22 120.5(8) . .
C24 C23 H23 119.8 . .
C23 C24 H24 120.3 . .
C23 C24 C25 119.5(8) . .
C25 C24 H24 120.3 . .
C24 C25 H25 119.2 . .
C26 C25 C24 121.5(7) . .
C26 C25 H25 119.2 . .
C25 C26 H26 120.2 . .
C25 C26 C27 119.6(7) . .
C27 C26 H26 120.2 . .
O6 C27 C22 118.8(6) . .
O6 C27 C26 123.0(6) . .
C22 C27 C26 118.2(7) . .
O7 C28 H28A 109.5 . .
O7 C28 H28B 109.5 . .
O7 C28 H28C 109.5 . .
H28A C28 H28B 109.5 . .
H28A C28 H28C 109.5 . .
H28B C28 H28C 109.5 . .
O8 C29 N3 124.2(10) . .
O8 C29 H29 117.9 . .
N3 C29 H29 117.9 . .
N3 C30 H30A 109.5 . .
N3 C30 H30B 109.5 . .
N3 C30 H30C 109.5 . .
H30A C30 H30B 109.5 . .
H30A C30 H30C 109.5 . .
H30B C30 H30C 109.5 . .
N3 C31 H31A 109.5 . .
N3 C31 H31B 109.5 . .
N3 C31 H31C 109.5 . .
H31A C31 H31B 109.5 . .
H31A C31 H31C 109.5 . .
H31B C31 H31C 109.5 . .
H32A C32 H32B 109.5 . .
H32A C32 H32C 109.5 . .
H32B C32 H32C 109.5 . .
C33 C32 H32A 109.5 . .
C33 C32 H32B 109.5 . .
C33 C32 H32C 109.5 . .
O10 C33 C32 119.5(13) . .
O10 C33 C34 122.7(14) . .
C34 C33 C32 117.7(12) . .
C33 C34 H34 120.5 . .
C33 C34 C35 119.0(13) . .
C35 C34 H34 120.5 . .
O9 C35 C34 126.8(18) . .
O9 C35 C36 104(2) . .
O9 C35 C41A 141(2) . .
C34 C35 C36 128.9(18) . .
C34 C35 C41A 88.3(18) . .
C37 C36 C35 116(2) . .
C37 C36 C41 120.0 . .
C41 C36 C35 124(2) . .
C36 C37 H37 120.0 . .
C36 C37 C38 120.0 . .
C38 C37 H37 120.0 . .
C37 C38 H38 120.0 . .
C39 C38 C37 120.0 . .
C39 C38 H38 120.0 . .
C38 C39 H39 120.0 . .
C40 C39 C38 120.0 . .
C40 C39 H39 120.0 . .
C39 C40 H40 120.0 . .
C39 C40 C41 120.0 . .
C41 C40 H40 120.0 . .
C36 C41 H41 120.0 . .
C40 C41 C36 120.0 . .
C40 C41 H41 120.0 . .
C39A C40A H40A 120.0 . .
C39A C40A C36A 120.0 . .
C36A C40A H40A 120.0 . .
C40A C39A H39A 120.0 . .
C38A C39A C40A 120.0 . .
C38A C39A H39A 120.0 . .
C39A C38A H38A 120.0 . .
C39A C38A C37A 120.0 . .
C37A C38A H38A 120.0 . .
C38A C37A H37A 120.0 . .
C41A C37A C38A 120.0 . .
C41A C37A H37A 120.0 . .
C37A C41A C35 144.7(18) . .
C37A C41A C36A 120.0 . .
C36A C41A C35 95.3(18) . .
C40A C36A H36A 120.0 . .
C41A C36A C40A 120.0 . .
C41A C36A H36A 120.0 . .

loop_
_geom_bond_atom_site_label_1
_geom_bond_atom_site_label_2
_geom_bond_distance
_geom_bond_site_symmetry_2
Dy1 Dy1 3.9178(7) 3_766
Dy1 Dy2 3.8569(5) 3_766
Dy1 Dy2 3.4644(5) .
Dy1 O1 2.352(5) .
Dy1 O1 2.356(5) 3_766
Dy1 O2 2.318(5) .
Dy1 O3 2.373(5) .
Dy1 O6 2.339(4) .
Dy1 O9 2.304(8) .
Dy1 O10 2.373(5) .
Dy1 N1 2.552(6) .
Dy2 O1 2.380(4) 3_766
Dy2 O2 2.344(5) 3_766
Dy2 O3 2.340(6) .
Dy2 O4 2.556(6) 3_766
Dy2 O5 2.205(5) .
Dy2 O6 2.351(5) .
Dy2 O8 2.360(6) .
Dy2 N2 2.460(6) .
O1 H1 0.8498 .
O2 C2 1.332(9) .
O3 C13 1.349(9) .
O4 C3 1.381(11) .
O4 C14 1.457(9) .
O5 C16 1.295(10) .
O6 C27 1.326(8) .
O7 C17 1.332(14) .
O7 C28 1.431(11) .
O8 C29 1.228(11) .
O9 C35 1.08(2) .
O10 C33 1.219(12) .
N1 C7 1.294(10) .
N1 C8 1.417(10) .
N2 C21 1.293(9) .
N2 C22 1.425(9) .
N3 C29 1.306(13) .
N3 C30 1.458(17) .
N3 C31 1.451(15) .
C1 C2 1.401(12) .
C1 C6 1.417(12) .
C1 C7 1.433(12) .
C2 C3 1.417(11) .
C3 C4 1.357(13) .
C4 H4 0.9500 .
C4 C5 1.377(17) .
C5 H5 0.9500 .
C5 C6 1.386(16) .
C6 H6 0.9500 .
C7 H7 0.9500 .
C8 C9 1.403(12) .
C8 C13 1.398(11) .
C9 H9 0.9500 .
C9 C10 1.367(14) .
C10 H10 0.9500 .
C10 C11 1.377(15) .
C11 H11 0.9500 .
C11 C12 1.367(13) .
C12 H12 0.9500 .
C12 C13 1.412(11) .
C14 H14A 0.9800 .
C14 H14B 0.9800 .
C14 H14C 0.9800 .
C15 C16 1.393(13) .
C15 C20 1.423(12) .
C15 C21 1.453(11) .
C16 C17 1.451(12) .
C17 C18 1.401(15) .
C18 H18 0.9500 .
C18 C19 1.382(17) .
C19 H19 0.9500 .
C19 C20 1.378(14) .
C20 H20 0.9500 .
C21 H21 0.9500 .
C22 C23 1.389(11) .
C22 C27 1.404(10) .
C23 H23 0.9500 .
C23 C24 1.374(12) .
C24 H24 0.9500 .
C24 C25 1.385(12) .
C25 H25 0.9500 .
C25 C26 1.380(11) .
C26 H26 0.9500 .
C26 C27 1.414(10) .
C28 H28A 0.9800 .
C28 H28B 0.9800 .
C28 H28C 0.9800 .
C29 H29 0.9500 .
C30 H30A 0.9800 .
C30 H30B 0.9800 .
C30 H30C 0.9800 .
C31 H31A 0.9800 .
C31 H31B 0.9800 .
C31 H31C 0.9800 .
C32 H32A 0.9800 .
C32 H32B 0.9800 .
C32 H32C 0.9800 .
C32 C33 1.497(18) .
C33 C34 1.42(2) .
C34 H34 0.9500 .
C34 C35 1.48(3) .
C35 C36 1.65(3) .
C35 C41A 1.67(3) .
C36 C37 1.3900 .
C36 C41 1.3900 .
C37 H37 0.9500 .
C37 C38 1.3900 .
C38 H38 0.9500 .
C38 C39 1.3900 .
C39 H39 0.9500 .
C39 C40 1.3900 .
C40 H40 0.9500 .
C40 C41 1.3900 .
C41 H41 0.9500 .
C40A H40A 0.9500 .
C40A C39A 1.3900 .
C40A C36A 1.3900 .
C39A H39A 0.9500 .
C39A C38A 1.3900 .
C38A H38A 0.9500 .
C38A C37A 1.3900 .
C37A H37A 0.9500 .
C37A C41A 1.3900 .
C41A C36A 1.3900 .
C36A H36A 0.9500 .

loop_
_geom_torsion_atom_site_label_1
_geom_torsion_atom_site_label_2
_geom_torsion_atom_site_label_3
_geom_torsion_atom_site_label_4
_geom_torsion
_geom_torsion_site_symmetry_1
Dy1 O2 C2 C1 -47.4(9) .
Dy1 O2 C2 C3 133.3(6) .
Dy1 O3 C13 C8 2.7(10) .
Dy1 O3 C13 C12 -177.9(6) .
Dy1 O6 C27 C22 -166.0(5) .
Dy1 O6 C27 C26 14.8(10) .
Dy1 O9 C35 C34 -36(3) .
Dy1 O9 C35 C36 150.0(14) .
Dy1 O9 C35 C41A 114(3) .
Dy1 O10 C33 C32 -156.3(8) .
Dy1 O10 C33 C34 28.3(17) .
Dy1 N1 C7 C1 14.2(11) .
Dy1 N1 C8 C9 -178.3(7) .
Dy1 N1 C8 C13 2.0(9) .
Dy2 O2 C2 C1 150.2(6) 3_766
Dy2 O2 C2 C3 -29.1(8) 3_766
Dy2 O3 C13 C8 -118.1(7) .
Dy2 O3 C13 C12 61.4(9) .
Dy2 O4 C3 C2 27.0(8) 3_766
Dy2 O4 C3 C4 -153.2(8) 3_766
Dy2 O5 C16 C15 36.6(13) .
Dy2 O5 C16 C17 -142.6(7) .
Dy2 O6 C27 C22 -27.5(7) .
Dy2 O6 C27 C26 153.3(5) .
Dy2 O8 C29 N3 164.8(9) .
Dy2 N2 C21 C15 -3.9(12) .
Dy2 N2 C22 C23 -151.7(6) .
Dy2 N2 C22 C27 26.4(7) .
O2 C2 C3 O4 -1.4(10) .
O2 C2 C3 C4 178.8(8) .
O4 C3 C4 C5 179.1(9) .
O5 C16 C17 O7 -0.6(13) .
O5 C16 C17 C18 174.9(9) .
O7 C17 C18 C19 179.5(11) .
O9 C35 C36 C37 -163.7(16) .
O9 C35 C36 C41 19(2) .
O9 C35 C41A C37A -131(4) .
O9 C35 C41A C36A 48(4) .
O10 C33 C34 C35 2(2) .
N1 C8 C9 C10 -178.0(9) .
N1 C8 C13 O3 -3.1(11) .
N1 C8 C13 C12 177.4(7) .
N2 C22 C23 C24 -178.8(7) .
N2 C22 C27 O6 -0.9(9) .
N2 C22 C27 C26 178.4(6) .
C1 C2 C3 O4 179.3(7) .
C1 C2 C3 C4 -0.5(12) .
C2 C1 C6 C5 -0.9(13) .
C2 C1 C7 N1 10.0(13) .
C2 C3 C4 C5 -1.1(15) .
C3 C4 C5 C6 1.8(17) .
C4 C5 C6 C1 -0.7(16) .
C6 C1 C2 O2 -177.8(7) .
C6 C1 C2 C3 1.5(11) .
C6 C1 C7 N1 -167.3(8) .
C7 N1 C8 C9 18.7(12) .
C7 N1 C8 C13 -160.9(7) .
C7 C1 C2 O2 5.0(12) .
C7 C1 C2 C3 -175.7(7) .
C7 C1 C6 C5 176.5(9) .
C8 N1 C7 C1 175.5(7) .
C8 C9 C10 C11 0.2(18) .
C9 C8 C13 O3 177.2(8) .
C9 C8 C13 C12 -2.3(13) .
C9 C10 C11 C12 -1.5(18) .
C10 C11 C12 C13 0.9(16) .
C11 C12 C13 O3 -178.4(9) .
C11 C12 C13 C8 1.0(14) .
C13 C8 C9 C10 1.7(15) .
C14 O4 C3 C2 -163.0(7) .
C14 O4 C3 C4 16.8(12) .
C15 C16 C17 O7 -179.8(9) .
C15 C16 C17 C18 -4.4(14) .
C16 C15 C20 C19 0.4(13) .
C16 C15 C21 N2 -17.5(13) .
C16 C17 C18 C19 4.5(16) .
C17 C18 C19 C20 -2.2(17) .
C18 C19 C20 C15 -0.4(15) .
C20 C15 C16 O5 -177.2(8) .
C20 C15 C16 C17 1.9(13) .
C20 C15 C21 N2 163.5(8) .
C21 N2 C22 C23 28.2(11) .
C21 N2 C22 C27 -153.8(7) .
C21 C15 C16 O5 3.8(14) .
C21 C15 C16 C17 -177.1(8) .
C21 C15 C20 C19 179.5(8) .
C22 N2 C21 C15 176.3(7) .
C22 C23 C24 C25 -1.2(12) .
C23 C22 C27 O6 177.3(6) .
C23 C22 C27 C26 -3.4(10) .
C23 C24 C25 C26 -0.6(12) .
C24 C25 C26 C27 0.3(12) .
C25 C26 C27 O6 -179.1(6) .
C25 C26 C27 C22 1.7(10) .
C27 C22 C23 C24 3.3(11) .
C28 O7 C17 C16 173.1(11) .
C28 O7 C17 C18 -2.0(18) .
C30 N3 C29 O8 -10(2) .
C31 N3 C29 O8 178.3(15) .
C32 C33 C34 C35 -173.8(15) .
C33 C34 C35 O9 1(3) .
C33 C34 C35 C36 173.6(19) .
C33 C34 C35 C41A -160.9(16) .
C34 C35 C36 C37 23(3) .
C34 C35 C36 C41 -155(2) .
C34 C35 C41A C37A 26(3) .
C34 C35 C41A C36A -155.2(14) .
C35 C36 C37 C38 -177(2) .
C35 C36 C41 C40 177(2) .
C35 C41A C36A C40A -179.2(19) .
C36 C37 C38 C39 0.0 .
C37 C36 C41 C40 0.0 .
C37 C38 C39 C40 0.0 .
C38 C39 C40 C41 0.0 .
C39 C40 C41 C36 0.0 .
C41 C36 C37 C38 0.0 .
C40A C39A C38A C37A 0.0 .
C39A C40A C36A C41A 0.0 .
C39A C38A C37A C41A 0.0 .
C38A C37A C41A C35 179(3) .
C38A C37A C41A C36A 0.0 .
C37A C41A C36A C40A 0.0 .
C36A C40A C39A C38A 0.0 .
